data_1545093
loop_
_publ_author_name
'Kossler, D.'
'Cramer, N.'

_publ_section_title
;
 Neutral chiral cyclopentadienyl Ru(ii)Cl catalysts enable
 enantioselective [2+2]-cycloadditions
;
_journal_issue 3
_journal_name_full 'Chem. Sci.'
_journal_page_first 1862
_journal_paper_doi 10.1039/C6SC05092A
_journal_volume 8
_journal_year 2017
_chemical_absolute_configuration ad
_chemical_formula_moiety 'C46 H35 Cl Ru, 2(C4 H8 O)'
_chemical_formula_sum 'C54 H51 Cl O2 Ru'
_chemical_formula_weight 868.47
_space_group_crystal_system triclinic
_space_group_IT_number 1
_space_group_name_Hall 'P 1'
_space_group_name_H-M_alt 'P 1'
_symmetry_space_group_name_Hall 'P 1'
_symmetry_space_group_name_H-M 'P 1'
_atom_sites_solution_hydrogens geom
_atom_sites_solution_primary direct
_atom_sites_solution_secondary difmap
_audit_creation_method SHELXL-2016/4
_audit_update_record
;
2016-08-15 deposited with the CCDC.
2017-01-04 downloaded from the CCDC.
;
_cell_angle_alpha 86.710(4)
_cell_angle_beta 83.989(5)
_cell_angle_gamma 89.249(4)
_cell_formula_units_Z 2
_cell_length_a 10.9092(6)
_cell_length_b 12.5543(4)
_cell_length_c 15.2599(9)
_cell_measurement_reflns_used 6735
_cell_measurement_temperature 100.00(10)
_cell_measurement_theta_max 75.5570
_cell_measurement_theta_min 4.0000
_cell_volume 2074.99(18)
_computing_cell_refinement 'CrysAlisPro 1.171.38.43 (Rigaku OD, 2015)'
_computing_data_collection 'CrysAlisPro 1.171.38.43 (Rigaku OD, 2015)'
_computing_data_reduction 'CrysAlisPro 1.171.38.43 (Rigaku OD, 2015)'
_computing_molecular_graphics 'Olex2 (Dolomanov et al., 2009)'
_computing_publication_material 'CIFTAB (Sheldrick, 2016)'
_computing_structure_refinement 'SHELXL-2016/4 (Sheldrick, 2016)'
_computing_structure_solution 'SHELXS-97 (Sheldrick, 2014)'
_diffrn_ambient_environment N~2~
_diffrn_ambient_temperature 100.01(10)
_diffrn_detector 'CCD plate'
_diffrn_detector_area_resol_mean 5.1333
_diffrn_detector_type Atlas
_diffrn_measured_fraction_theta_full 1.000
_diffrn_measured_fraction_theta_max 0.984
_diffrn_measurement_details
;
List of Runs (angles in degrees, time in seconds):

  # Type    Start    End  Width  t~exp~   \w     \q     \k     \f   Frames
#--------------------------------------------------------------------------
  1  \w    -82.00  38.00   1.00    7.50    --  -42.01  19.00 150.00  120
  2  \w    -43.00 -14.00   1.00    7.50    --  -42.01 125.00-180.00   29
  3  \w    -56.00 -21.00   1.00    7.50    --  -42.01 -57.00  30.00   35
  4  \w   -114.00 -39.00   1.00    7.50    --  -42.01 -37.00 -30.00   75
  5  \w      1.00  73.00   1.00    7.50    --   42.01 -99.00-180.00   72
  6  \w      6.00  81.00   1.00    7.50    --   42.01 -99.00 -60.00   75
  7  \w    109.00 152.00   1.00   30.00    --  110.51  45.00  60.00   43
  8  \w     28.00 106.00   1.00   30.00    --  110.51 -94.00 -90.00   78
  9  \w     38.00 136.00   1.00   30.00    --  110.51 -45.00  60.00   98
 10  \w     57.00 104.00   1.00   30.00    --  110.51 -94.00   0.00   47
 11  \w     81.00 136.00   1.00   30.00    --  110.51 -61.00  90.00   55
 12  \w     74.00 113.00   1.00   30.00    --  110.51-125.00 -90.00   39
 13  \w     37.00 127.00   1.00   30.00    --  110.51 -45.00-120.00   90
 14  \w     94.00 121.00   1.00   30.00    --  110.51-125.00-180.00   27
 15  \w     46.00 116.00   1.00   30.00    --  110.51 -45.00 -30.00   70
 16  \w     39.00  66.00   1.00   30.00    --  110.51-125.00 -90.00   27
 17  \w     44.00 107.00   1.00   30.00    --  110.51 -94.00  90.00   63
 18  \w     26.00 178.00   1.00   30.00    --  110.51   0.00-150.00  152
;
_diffrn_measurement_device 'four-circle diffractometer'
_diffrn_measurement_device_type 'SuperNova, Dual, Cu at zero, Atlas'
_diffrn_measurement_method '\w scans'
_diffrn_radiation_monochromator mirror
_diffrn_radiation_probe x-ray
_diffrn_radiation_type 'Cu K\a'
_diffrn_radiation_wavelength 1.54184
_diffrn_reflns_av_R_equivalents 0.0511
_diffrn_reflns_av_unetI/netI 0.0538
_diffrn_reflns_Laue_measured_fraction_full 1.000
_diffrn_reflns_Laue_measured_fraction_max 0.984
_diffrn_reflns_limit_h_max 13
_diffrn_reflns_limit_h_min -13
_diffrn_reflns_limit_k_max 8
_diffrn_reflns_limit_k_min -15
_diffrn_reflns_limit_l_max 19
_diffrn_reflns_limit_l_min -19
_diffrn_reflns_number 16370
_diffrn_reflns_point_group_measured_fraction_full 0.760
_diffrn_reflns_point_group_measured_fraction_max 0.726
_diffrn_reflns_theta_full 67.684
_diffrn_reflns_theta_max 76.164
_diffrn_reflns_theta_min 3.526
_diffrn_source 'micro-focus sealed X-ray tube'
_diffrn_source_type 'SuperNova (Cu) X-ray Source'
_exptl_absorpt_coefficient_mu 3.975
_exptl_absorpt_correction_T_max 0.998
_exptl_absorpt_correction_T_min 0.447
_exptl_absorpt_correction_type gaussian
_exptl_absorpt_process_details
;
CrysAlisPro 1.171.38.43 (Rigaku Oxford Diffraction, 2015)
Numerical absorption correction based on gaussian integration over
a multifaceted crystal model.
Empirical absorption correction using spherical harmonics,
implemented in SCALE3 ABSPACK scaling algorithm.
;
_exptl_crystal_colour 'clear intense orange'
_exptl_crystal_density_diffrn 1.390
_exptl_crystal_description plate
_exptl_crystal_F_000 904
_exptl_crystal_size_max 0.524
_exptl_crystal_size_mid 0.116
_exptl_crystal_size_min 0.087
_refine_diff_density_max 1.583
_refine_diff_density_min -1.474
_refine_diff_density_rms 0.102
_refine_ls_abs_structure_details
;
 Classical Flack method preferred over Parsons because s.u. lower.
;
_refine_ls_abs_structure_Flack -0.015(7)
_refine_ls_extinction_method none
_refine_ls_goodness_of_fit_ref 1.090
_refine_ls_hydrogen_treatment constr
_refine_ls_matrix_type full
_refine_ls_number_parameters 1184
_refine_ls_number_reflns 16370
_refine_ls_number_restraints 558
_refine_ls_restrained_S_all 1.074
_refine_ls_R_factor_all 0.0629
_refine_ls_R_factor_gt 0.0535
_refine_ls_shift/su_max 0.000
_refine_ls_shift/su_mean 0.000
_refine_ls_structure_factor_coef Fsqd
_refine_ls_weighting_details 'w=1/[\s^2^(Fo^2^)+(0.1064P)^2^] where P=(Fo^2^+2Fc^2^)/3'
_refine_ls_weighting_scheme calc
_refine_ls_wR_factor_gt 0.1404
_refine_ls_wR_factor_ref 0.1545
_reflns_Friedel_coverage 0.475
_reflns_Friedel_fraction_full 0.520
_reflns_Friedel_fraction_max 0.467
_reflns_number_gt 14019
_reflns_number_total 16370
_reflns_threshold_expression 'I > 2\s(I)'
_cod_data_source_file c6sc05092a2.cif
_cod_data_source_block shelx
_cod_depositor_comments 'Adding full bibliography for 1545092--1545093.cif.'
_cod_database_code 1545093
_shelx_shelxl_version_number 2016/4
_shelx_space_group_comment
;
The symmetry employed for this shelxl refinement is uniquely defined
by the following loop, which should always be used as a source of
symmetry information in preference to the above space-group names.
They are only intended as comments.
;

loop_
_space_group_symop_operation_xyz
'x, y, z'

loop_
_atom_site_label
_atom_site_type_symbol
_atom_site_fract_x
_atom_site_fract_y
_atom_site_fract_z
_atom_site_U_iso_or_equiv
_atom_site_adp_type
_atom_site_occupancy
_atom_site_site_symmetry_order
_atom_site_calc_flag
_atom_site_refinement_flags_posn
_atom_site_refinement_flags_adp
_atom_site_refinement_flags_occupancy
_atom_site_disorder_assembly
_atom_site_disorder_group
RU1 Ru 0.66110(5) 0.35952(5) 0.27677(4) 0.0215(2) Uani 1 1 d . . . . .
RU2 Ru 0.73489(5) 0.85889(5) 0.30919(4) 0.0213(2) Uani 1 1 d . . . . .
CL1 Cl 0.7282(2) 0.4796(2) 0.38298(17) 0.0254(5) Uani 1 1 d . . . . .
CL2 Cl 0.6675(2) 0.99232(19) 0.20002(16) 0.0244(5) Uani 1 1 d . . . . .
C1 C 0.4904(10) 0.3038(9) 0.3695(8) 0.025(2) Uani 1 1 d . . . . .
C2 C 0.4661(9) 0.4067(8) 0.3237(8) 0.023(2) Uani 1 1 d . . . . .
C3 C 0.4784(10) 0.3907(10) 0.2322(7) 0.021(2) Uani 1 1 d . . . . .
H3 H 0.459722 0.443679 0.185714 0.026 Uiso 1 1 calc R U . . .
C4 C 0.5119(9) 0.2800(10) 0.2193(7) 0.027(2) Uani 1 1 d . U . . .
H4 H 0.518854 0.244728 0.163365 0.032 Uiso 1 1 calc R U . . .
C5 C 0.5205(11) 0.2299(8) 0.3052(7) 0.025(2) Uani 1 1 d . . . . .
H5 H 0.539286 0.154303 0.317345 0.029 Uiso 1 1 calc R U . . .
C6 C 0.4631(9) 0.2724(9) 0.4667(7) 0.025(2) Uani 1 1 d . . . . .
H6A H 0.376054 0.255851 0.477456 0.030 Uiso 1 1 calc R U . . .
H6B H 0.507981 0.206774 0.478370 0.030 Uiso 1 1 calc R U . . .
C7 C 0.4914(13) 0.3490(9) 0.5336(9) 0.022(3) Uani 1 1 d . . . . .
C8 C 0.5900(13) 0.3313(10) 0.5864(9) 0.025(3) Uani 1 1 d . . . . .
C9 C 0.6120(10) 0.4027(10) 0.6473(7) 0.026(2) Uani 1 1 d . . . . .
H9 H 0.674963 0.388380 0.683021 0.032 Uiso 1 1 calc R U . . .
C10 C 0.5418(11) 0.4977(10) 0.6575(7) 0.029(2) Uani 1 1 d . . . . .
C11 C 0.5711(12) 0.5754(11) 0.7150(8) 0.035(3) Uani 1 1 d . . . . .
H11 H 0.637142 0.564193 0.748394 0.042 Uiso 1 1 calc R U . . .
C12 C 0.5017(12) 0.6686(10) 0.7217(8) 0.036(3) Uani 1 1 d . . . . .
H12A H 0.521801 0.720110 0.759202 0.043 Uiso 1 1 calc R U . . .
C13 C 0.4006(13) 0.6853(10) 0.6717(9) 0.030(3) Uani 1 1 d . . . . .
H13 H 0.354398 0.747808 0.676628 0.036 Uiso 1 1 calc R U . . .
C14 C 0.3704(10) 0.6120(9) 0.6171(7) 0.024(2) Uani 1 1 d . . . . .
H14 H 0.302968 0.624515 0.585211 0.029 Uiso 1 1 calc R U . . .
C15 C 0.4398(10) 0.5149(8) 0.6068(7) 0.023(2) Uani 1 1 d . . . . .
C16 C 0.4140(9) 0.4375(9) 0.5481(7) 0.023(2) Uani 1 1 d . . . . .
C17 C 0.2992(10) 0.4517(8) 0.5020(7) 0.023(2) Uani 1 1 d . . . . .
C18 C 0.1839(9) 0.4239(8) 0.5511(7) 0.0209(19) Uani 1 1 d . . . . .
C19 C 0.1749(10) 0.3758(9) 0.6370(7) 0.028(2) Uani 1 1 d . . . . .
H19 H 0.245782 0.364735 0.665288 0.034 Uiso 1 1 calc R U . . .
C20 C 0.0622(14) 0.3448(11) 0.6798(9) 0.030(3) Uani 1 1 d . . . . .
H20 H 0.057418 0.314485 0.737110 0.036 Uiso 1 1 calc R U . . .
C21 C -0.0436(12) 0.3588(12) 0.6378(9) 0.039(3) Uani 1 1 d . . . . .
H21 H -0.118366 0.334556 0.666361 0.047 Uiso 1 1 calc R U . . .
C22 C -0.0408(10) 0.4075(11) 0.5550(7) 0.031(2) Uani 1 1 d . . . . .
H22 H -0.113700 0.418611 0.529144 0.037 Uiso 1 1 calc R U . . .
C23 C 0.0731(9) 0.4410(9) 0.5085(7) 0.024(2) Uani 1 1 d . . . . .
C24 C 0.0803(9) 0.4906(9) 0.4228(7) 0.025(2) Uani 1 1 d . . . . .
H24 H 0.008185 0.507023 0.397235 0.030 Uiso 1 1 calc R U . . .
C25 C 0.1929(10) 0.5153(10) 0.3763(8) 0.024(2) Uani 1 1 d . . . . .
C26 C 0.3033(9) 0.4926(8) 0.4172(7) 0.0216(19) Uani 1 1 d . . . . .
C27 C 0.4290(10) 0.5079(9) 0.3640(7) 0.024(2) Uani 1 1 d . . . . .
H27A H 0.424213 0.564362 0.318330 0.028 Uiso 1 1 calc R U . . .
H27B H 0.489481 0.527819 0.402300 0.028 Uiso 1 1 calc R U . . .
C28 C 0.6712(10) 0.2337(9) 0.5796(8) 0.027(2) Uani 1 1 d . . . . .
C29 C 0.6849(13) 0.1667(11) 0.6523(8) 0.038(3) Uani 1 1 d . . . . .
H29 H 0.641097 0.180643 0.706060 0.045 Uiso 1 1 calc R U . . .
C30 C 0.7636(14) 0.0778(12) 0.6471(9) 0.041(3) Uani 1 1 d . . . . .
H30 H 0.771320 0.033102 0.696957 0.050 Uiso 1 1 calc R U . . .
C31 C 0.8295(12) 0.0569(11) 0.5679(9) 0.039(3) Uani 1 1 d . . . . .
H31 H 0.882457 -0.001669 0.564058 0.047 Uiso 1 1 calc R U . . .
C32 C 0.8163(11) 0.1235(10) 0.4939(8) 0.033(3) Uani 1 1 d . . . . .
H32 H 0.860310 0.109690 0.440225 0.040 Uiso 1 1 calc R U . . .
C33 C 0.7364(10) 0.2120(9) 0.5000(7) 0.028(2) Uani 1 1 d . . . . .
H33 H 0.727454 0.256324 0.450116 0.033 Uiso 1 1 calc R U . . .
C34 C 0.2009(10) 0.5706(9) 0.2858(8) 0.024(3) Uani 1 1 d . . . . .
C35 C 0.2099(10) 0.5121(9) 0.2107(7) 0.026(2) Uani 1 1 d . . . . .
H35 H 0.201630 0.438348 0.215874 0.031 Uiso 1 1 calc R U . . .
C36 C 0.2313(12) 0.5644(11) 0.1276(8) 0.032(3) Uani 1 1 d . . . . .
H36 H 0.236299 0.525441 0.077328 0.039 Uiso 1 1 calc R U . . .
C37 C 0.2451(12) 0.6731(11) 0.1196(8) 0.032(3) Uani 1 1 d . . . . .
H37 H 0.260558 0.707566 0.064041 0.038 Uiso 1 1 calc R U . . .
C38 C 0.2361(13) 0.7314(11) 0.1941(9) 0.033(3) Uani 1 1 d . . . . .
H38 H 0.246056 0.804994 0.188928 0.040 Uiso 1 1 calc R U . . .
C39 C 0.2117(11) 0.6789(10) 0.2778(8) 0.026(2) Uani 1 1 d . . . . .
H39 H 0.202802 0.718122 0.327971 0.031 Uiso 1 1 calc R U . . .
C40 C 0.8563(9) 0.3077(9) 0.2851(8) 0.026(2) Uani 1 1 d . . . . .
H40 H 0.889728 0.287771 0.340977 0.031 Uiso 1 1 calc R U . . .
C41 C 0.7983(11) 0.2356(9) 0.2370(8) 0.029(2) Uani 1 1 d . . . . .
H41 H 0.787794 0.160155 0.256250 0.035 Uiso 1 1 calc R U . . .
C42 C 0.8249(12) 0.2739(10) 0.1391(8) 0.032(3) Uani 1 1 d . . . . .
H42 H 0.814084 0.222383 0.094689 0.039 Uiso 1 1 calc R U . . .
C43 C 0.7433(12) 0.3739(11) 0.1397(9) 0.026(3) Uani 1 1 d . . . . .
H43 H 0.695018 0.395082 0.090855 0.032 Uiso 1 1 calc R U . . .
C44 C 0.7985(10) 0.4487(9) 0.1875(9) 0.027(2) Uani 1 1 d . . . . .
H44 H 0.793341 0.525862 0.174507 0.033 Uiso 1 1 calc R U . . .
C45 C 0.9143(10) 0.3923(11) 0.2180(8) 0.030(2) Uani 1 1 d . . . . .
H45 H 0.977257 0.437746 0.237718 0.036 Uiso 1 1 calc R U . . .
C46 C 0.9548(10) 0.3231(10) 0.1392(8) 0.032(2) Uani 1 1 d . . . . .
H46A H 1.017422 0.270525 0.151959 0.039 Uiso 1 1 calc R U . . .
H46B H 0.980919 0.365102 0.085253 0.039 Uiso 1 1 calc R U . . .
C101 C 0.9045(9) 0.8116(9) 0.2161(7) 0.022(2) Uani 1 1 d . . . . .
C102 C 0.9300(10) 0.9048(9) 0.2630(8) 0.026(2) Uani 1 1 d . . . . .
C103 C 0.9187(9) 0.8771(10) 0.3530(7) 0.021(2) Uani 1 1 d . . . . .
H103 H 0.938584 0.923301 0.399159 0.026 Uiso 1 1 calc R U . . .
C104 C 0.8803(10) 0.7687(11) 0.3671(7) 0.029(2) Uani 1 1 d . . . . .
H104 H 0.872245 0.726821 0.423541 0.035 Uiso 1 1 calc R U . . .
C105 C 0.8761(9) 0.7280(9) 0.2810(7) 0.024(2) Uani 1 1 d . . . . .
H105 H 0.857603 0.654273 0.269262 0.029 Uiso 1 1 calc R U . . .
C106 C 0.9339(9) 0.7908(9) 0.1198(7) 0.0233(19) Uani 1 1 d . . . . .
H6C H 1.021296 0.774885 0.109665 0.028 Uiso 1 1 calc R U . . .
H6D H 0.890129 0.727086 0.108419 0.028 Uiso 1 1 calc R U . . .
C107 C 0.9043(13) 0.8770(10) 0.0532(9) 0.024(3) Uani 1 1 d . . . . .
C108 C 0.8024(12) 0.8679(10) 0.0010(9) 0.024(3) Uani 1 1 d . . . . .
C109 C 0.7765(10) 0.9493(10) -0.0576(7) 0.028(2) Uani 1 1 d . . . . .
H109 H 0.711484 0.941552 -0.091543 0.034 Uiso 1 1 calc R U . . .
C110 C 0.8450(10) 1.0450(9) -0.0687(7) 0.026(2) Uani 1 1 d . . . . .
C111 C 0.8087(11) 1.1335(10) -0.1210(8) 0.033(2) Uani 1 1 d . . . . .
H111 H 0.739000 1.128817 -0.150756 0.040 Uiso 1 1 calc R U . . .
C112 C 0.8744(11) 1.2263(10) -0.1286(8) 0.035(3) Uani 1 1 d . . . . .
H112 H 0.849486 1.284221 -0.163436 0.041 Uiso 1 1 calc R U . . .
C113 C 0.9797(11) 1.2336(10) -0.0835(8) 0.031(2) Uani 1 1 d . . . . .
H113 H 1.024564 1.296503 -0.088972 0.037 Uiso 1 1 calc R U . . .
C114 C 1.0167(11) 1.1503(10) -0.0323(7) 0.027(2) Uani 1 1 d . . . . .
H114 H 1.087251 1.156487 -0.003670 0.032 Uiso 1 1 calc R U . . .
C115 C 0.9493(10) 1.0534(9) -0.0214(7) 0.025(2) Uani 1 1 d . . . . .
C116 C 0.9802(9) 0.9646(8) 0.0372(6) 0.0209(19) Uani 1 1 d . . . . .
C117 C 1.0957(9) 0.9748(8) 0.0811(7) 0.0224(19) Uani 1 1 d . . . . .
C118 C 1.2107(9) 0.9542(9) 0.0308(6) 0.0218(19) Uani 1 1 d . . . . .
C119 C 1.2185(10) 0.9165(9) -0.0547(7) 0.025(2) Uani 1 1 d . . . . .
H119 H 1.146743 0.907183 -0.081251 0.030 Uiso 1 1 calc R U . . .
C120 C 1.3300(13) 0.8933(11) -0.0994(9) 0.027(3) Uani 1 1 d . . . . .
H120 H 1.333298 0.867770 -0.155651 0.033 Uiso 1 1 calc R U . . .
C121 C 1.4405(10) 0.9080(11) -0.0608(9) 0.032(3) Uani 1 1 d . . . . .
H121 H 1.515930 0.891189 -0.091242 0.039 Uiso 1 1 calc R U . . .
C122 C 1.4363(10) 0.9466(10) 0.0209(8) 0.030(2) Uani 1 1 d . . . . .
H122 H 1.509509 0.957502 0.045232 0.035 Uiso 1 1 calc R U . . .
C123 C 1.3220(9) 0.9707(8) 0.0698(7) 0.0222(19) Uani 1 1 d . . . . .
C124 C 1.3149(10) 1.0091(9) 0.1551(7) 0.025(2) Uani 1 1 d . . . . .
H124 H 1.387468 1.024629 0.178616 0.030 Uiso 1 1 calc R U . . .
C125 C 1.2048(11) 1.0244(10) 0.2045(9) 0.024(2) Uani 1 1 d . . . . .
C126 C 1.0912(9) 1.0042(8) 0.1656(7) 0.0217(19) Uani 1 1 d . . . . .
C127 C 0.9686(9) 1.0128(8) 0.2208(7) 0.022(2) Uani 1 1 d . . . . .
H27C H 0.906635 1.039759 0.183918 0.026 Uiso 1 1 calc R U . . .
H27D H 0.975071 1.062603 0.266380 0.026 Uiso 1 1 calc R U . . .
C128 C 0.7235(10) 0.7715(9) 0.0107(7) 0.027(2) Uani 1 1 d . . . . .
C129 C 0.7059(12) 0.7145(11) -0.0624(8) 0.034(3) Uani 1 1 d . . . . .
H129 H 0.746656 0.735118 -0.117226 0.041 Uiso 1 1 calc R U . . .
C130 C 0.6271(13) 0.6261(12) -0.0543(8) 0.039(3) Uani 1 1 d . . . . .
H130 H 0.617195 0.587559 -0.103303 0.047 Uiso 1 1 calc R U . . .
C131 C 0.5643(12) 0.5963(9) 0.0268(8) 0.032(2) Uani 1 1 d . . . . .
H131 H 0.511172 0.538412 0.032065 0.039 Uiso 1 1 calc R U . . .
C132 C 0.5804(12) 0.6520(10) 0.0992(8) 0.032(2) Uani 1 1 d . . . . .
H132 H 0.538220 0.631967 0.153712 0.039 Uiso 1 1 calc R U . . .
C133 C 0.6599(11) 0.7389(10) 0.0914(8) 0.030(2) Uani 1 1 d . . . . .
H133 H 0.670736 0.775750 0.141108 0.037 Uiso 1 1 calc R U . . .
C134 C 1.1949(11) 1.0662(10) 0.2939(8) 0.024(3) Uani 1 1 d . . . . .
C135 C 1.1802(10) 0.9996(9) 0.3690(8) 0.026(2) Uani 1 1 d . . . . .
H135 H 1.183301 0.926161 0.363922 0.031 Uiso 1 1 calc R U . . .
C136 C 1.1610(12) 1.0399(11) 0.4521(9) 0.032(3) Uani 1 1 d . . . . .
H136 H 1.151056 0.994225 0.502486 0.039 Uiso 1 1 calc R U . . .
C137 C 1.1570(12) 1.1488(11) 0.4587(9) 0.034(3) Uani 1 1 d . . . . .
H137 H 1.141869 1.176527 0.514060 0.041 Uiso 1 1 calc R U . . .
C138 C 1.1745(14) 1.2162(12) 0.3863(10) 0.033(3) Uani 1 1 d . . . . .
H138 H 1.172863 1.289588 0.391943 0.040 Uiso 1 1 calc R U . . .
C139 C 1.1952(13) 1.1745(12) 0.3025(10) 0.030(3) Uani 1 1 d . . . . .
H139 H 1.209224 1.220489 0.252548 0.036 Uiso 1 1 calc R U . . .
C140 C 0.5397(10) 0.8150(9) 0.3034(8) 0.028(2) Uani 1 1 d . . . . .
H140 H 0.505507 0.803041 0.247957 0.033 Uiso 1 1 calc R U . . .
C141 C 0.5949(12) 0.7341(9) 0.3523(9) 0.030(2) Uani 1 1 d . . . . .
H141 H 0.603127 0.660598 0.333895 0.036 Uiso 1 1 calc R U . . .
C142 C 0.5711(11) 0.7616(11) 0.4498(9) 0.034(3) Uani 1 1 d . . . . .
H142 H 0.580966 0.704444 0.495057 0.041 Uiso 1 1 calc R U . . .
C143 C 0.6544(14) 0.8605(11) 0.4474(9) 0.028(3) Uani 1 1 d . . . . .
H143 H 0.703842 0.874186 0.495502 0.033 Uiso 1 1 calc R U . . .
C144 C 0.6002(11) 0.9419(10) 0.3996(8) 0.029(2) Uani 1 1 d . . . . .
H144 H 0.607011 1.017408 0.411378 0.035 Uiso 1 1 calc R U . . .
C145 C 0.4828(10) 0.8935(10) 0.3691(7) 0.029(2) Uani 1 1 d . . . . .
H145 H 0.420482 0.943374 0.348933 0.034 Uiso 1 1 calc R U . . .
C146 C 0.4436(11) 0.8176(11) 0.4501(8) 0.034(3) Uani 1 1 d . . . . .
H46C H 0.378333 0.769487 0.439916 0.041 Uiso 1 1 calc R U . . .
H46D H 0.420891 0.855198 0.503256 0.041 Uiso 1 1 calc R U . . .
O1A O 0.928(3) 0.802(4) 0.565(2) 0.040(6) Uani 0.56(5) 1 d D U P A -1
C47A C 0.851(3) 0.766(3) 0.645(3) 0.055(6) Uani 0.56(5) 1 d D U P A -1
H47A H 0.765802 0.762165 0.632244 0.066 Uiso 0.56(5) 1 calc R U P A -1
H47B H 0.855166 0.817391 0.689809 0.066 Uiso 0.56(5) 1 calc R U P A -1
C48A C 0.896(3) 0.656(2) 0.679(2) 0.045(6) Uani 0.56(5) 1 d D U P A -1
H48A H 0.875488 0.643198 0.741760 0.054 Uiso 0.56(5) 1 calc R U P A -1
H48B H 0.864029 0.598221 0.647814 0.054 Uiso 0.56(5) 1 calc R U P A -1
C49A C 1.035(3) 0.674(6) 0.653(4) 0.042(7) Uani 0.56(5) 1 d D U P A -1
H49A H 1.070161 0.712074 0.697654 0.050 Uiso 0.56(5) 1 calc R U P A -1
H49B H 1.077937 0.606141 0.646348 0.050 Uiso 0.56(5) 1 calc R U P A -1
C50A C 1.042(5) 0.740(5) 0.565(4) 0.037(6) Uani 0.56(5) 1 d D U P A -1
H50A H 1.112540 0.786852 0.559319 0.045 Uiso 0.56(5) 1 calc R U P A -1
H50B H 1.050058 0.693424 0.516055 0.045 Uiso 0.56(5) 1 calc R U P A -1
O1B O 0.944(4) 0.799(5) 0.579(3) 0.042(7) Uani 0.44(5) 1 d D U P A -2
C47B C 0.843(3) 0.729(4) 0.616(2) 0.047(6) Uani 0.44(5) 1 d D U P A -2
H47C H 0.829852 0.670402 0.579639 0.057 Uiso 0.44(5) 1 calc R U P A -2
H47D H 0.766181 0.767516 0.630132 0.057 Uiso 0.44(5) 1 calc R U P A -2
C48B C 0.906(4) 0.693(5) 0.699(2) 0.048(7) Uani 0.44(5) 1 d D U P A -2
H48C H 0.902871 0.750009 0.740263 0.058 Uiso 0.44(5) 1 calc R U P A -2
H48D H 0.866240 0.630721 0.729311 0.058 Uiso 0.44(5) 1 calc R U P A -2
C49B C 1.040(5) 0.668(9) 0.665(5) 0.043(7) Uani 0.44(5) 1 d D U P A -2
H49C H 1.097633 0.690903 0.704384 0.051 Uiso 0.44(5) 1 calc R U P A -2
H49D H 1.052302 0.592120 0.656944 0.051 Uiso 0.44(5) 1 calc R U P A -2
C50B C 1.056(6) 0.733(7) 0.576(5) 0.040(8) Uani 0.44(5) 1 d D U P A -2
H50C H 1.129499 0.776374 0.570683 0.048 Uiso 0.44(5) 1 calc R U P A -2
H50D H 1.060773 0.686401 0.526879 0.048 Uiso 0.44(5) 1 calc R U P A -2
O2 O 1.4366(10) 1.3487(9) 0.0100(7) 0.052(3) Uani 1 1 d . U . . .
C51 C 1.3296(14) 1.2827(11) 0.0116(9) 0.044(3) Uani 1 1 d . U . . .
H51A H 1.254989 1.325323 0.020710 0.053 Uiso 1 1 calc R U . . .
H51B H 1.328804 1.227684 0.058964 0.053 Uiso 1 1 calc R U . . .
C52 C 1.3372(12) 1.2328(11) -0.0772(9) 0.040(3) Uani 1 1 d . U . . .
H52A H 1.282376 1.269254 -0.115403 0.048 Uiso 1 1 calc R U . . .
H52B H 1.315460 1.157932 -0.070014 0.048 Uiso 1 1 calc R U . . .
C53 C 1.4715(15) 1.2465(16) -0.1151(12) 0.063(4) Uani 1 1 d . U . . .
H53A H 1.509425 1.178060 -0.127998 0.075 Uiso 1 1 calc R U . . .
H53B H 1.477862 1.292311 -0.168791 0.075 Uiso 1 1 calc R U . . .
C54 C 1.5305(16) 1.2965(19) -0.0442(14) 0.074(5) Uani 1 1 d . U . . .
H54A H 1.571033 1.242418 -0.009254 0.089 Uiso 1 1 calc R U . . .
H54B H 1.591792 1.347702 -0.069837 0.089 Uiso 1 1 calc R U . . .
O3A O 1.262(6) 0.924(6) -0.326(4) 0.062(8) Uani 0.30(5) 1 d D U P B -1
C55A C 1.146(7) 0.974(6) -0.294(6) 0.059(7) Uani 0.30(5) 1 d D U P B -1
H55A H 1.107255 0.934875 -0.242064 0.071 Uiso 0.30(5) 1 calc R U P B -1
H55B H 1.089755 0.977926 -0.339255 0.071 Uiso 0.30(5) 1 calc R U P B -1
C56A C 1.183(8) 1.085(5) -0.272(4) 0.058(8) Uani 0.30(5) 1 d D U P B -1
H56A H 1.164455 1.094114 -0.209560 0.069 Uiso 0.30(5) 1 calc R U P B -1
H56B H 1.139056 1.138574 -0.304685 0.069 Uiso 0.30(5) 1 calc R U P B -1
C57A C 1.321(8) 1.093(5) -0.299(5) 0.062(9) Uani 0.30(5) 1 d D U P B -1
H57A H 1.341531 1.162536 -0.327125 0.074 Uiso 0.30(5) 1 calc R U P B -1
H57B H 1.366386 1.082115 -0.247431 0.074 Uiso 0.30(5) 1 calc R U P B -1
C58A C 1.349(9) 1.005(5) -0.362(5) 0.060(8) Uani 0.30(5) 1 d D U P B -1
H58A H 1.334371 1.029228 -0.421624 0.072 Uiso 0.30(5) 1 calc R U P B -1
H58B H 1.433246 0.980239 -0.361700 0.072 Uiso 0.30(5) 1 calc R U P B -1
O3B O 1.242(3) 0.923(2) -0.3450(16) 0.060(5) Uani 0.70(5) 1 d D U P B -2
C55B C 1.127(3) 0.944(2) -0.292(2) 0.055(5) Uani 0.70(5) 1 d D U P B -2
H55C H 1.124434 0.905663 -0.234492 0.067 Uiso 0.70(5) 1 calc R U P B -2
H55D H 1.057007 0.922159 -0.320737 0.067 Uiso 0.70(5) 1 calc R U P B -2
C56B C 1.121(3) 1.0643(19) -0.2805(17) 0.056(6) Uani 0.70(5) 1 d D U P B -2
H56C H 1.088146 1.102510 -0.329916 0.067 Uiso 0.70(5) 1 calc R U P B -2
H56D H 1.073194 1.081617 -0.226034 0.067 Uiso 0.70(5) 1 calc R U P B -2
C57B C 1.257(3) 1.088(2) -0.2783(19) 0.060(6) Uani 0.70(5) 1 d D U P B -2
H57C H 1.281174 1.073136 -0.219489 0.072 Uiso 0.70(5) 1 calc R U P B -2
H57D H 1.274374 1.161747 -0.296516 0.072 Uiso 0.70(5) 1 calc R U P B -2
C58B C 1.323(4) 1.014(2) -0.343(2) 0.061(6) Uani 0.70(5) 1 d D U P B -2
H58C H 1.338438 1.049227 -0.401174 0.074 Uiso 0.70(5) 1 calc R U P B -2
H58D H 1.401562 0.990284 -0.323419 0.074 Uiso 0.70(5) 1 calc R U P B -2
O4A O 1.119(3) 0.479(3) -0.064(2) 0.046(6) Uani 0.48(6) 1 d D U P C -1
C59A C 1.015(3) 0.549(3) -0.055(4) 0.047(6) Uani 0.48(6) 1 d D U P C -1
H59A H 0.976878 0.549235 0.004969 0.057 Uiso 0.48(6) 1 calc R U P C -1
H59B H 0.954060 0.532457 -0.094155 0.057 Uiso 0.48(6) 1 calc R U P C -1
C60A C 1.079(5) 0.655(4) -0.084(5) 0.044(7) Uani 0.48(6) 1 d D U P C -1
H60A H 1.078988 0.698434 -0.033693 0.052 Uiso 0.48(6) 1 calc R U P C -1
H60B H 1.033084 0.693267 -0.127501 0.052 Uiso 0.48(6) 1 calc R U P C -1
C61A C 1.211(6) 0.636(4) -0.124(7) 0.042(7) Uani 0.48(6) 1 d D U P C -1
H61A H 1.231157 0.678456 -0.178394 0.051 Uiso 0.48(6) 1 calc R U P C -1
H61B H 1.270316 0.647945 -0.082739 0.051 Uiso 0.48(6) 1 calc R U P C -1
C62A C 1.198(5) 0.518(4) -0.139(3) 0.048(7) Uani 0.48(6) 1 d D U P C -1
H62A H 1.160012 0.508592 -0.193368 0.057 Uiso 0.48(6) 1 calc R U P C -1
H62B H 1.277064 0.482085 -0.143061 0.057 Uiso 0.48(6) 1 calc R U P C -1
O4B O 1.123(3) 0.462(3) -0.088(3) 0.047(6) Uani 0.52(6) 1 d D U P C -2
C59B C 1.019(3) 0.532(3) -0.096(3) 0.046(6) Uani 0.52(6) 1 d D U P C -2
H59C H 0.953355 0.511891 -0.050019 0.055 Uiso 0.52(6) 1 calc R U P C -2
H59D H 0.988813 0.525628 -0.152505 0.055 Uiso 0.52(6) 1 calc R U P C -2
C60B C 1.057(5) 0.646(3) -0.086(5) 0.047(7) Uani 0.52(6) 1 d D U P C -2
H60C H 1.050905 0.664432 -0.024829 0.056 Uiso 0.52(6) 1 calc R U P C -2
H60D H 1.010406 0.696885 -0.119720 0.056 Uiso 0.52(6) 1 calc R U P C -2
C61B C 1.191(5) 0.637(4) -0.126(6) 0.041(7) Uani 0.52(6) 1 d D U P C -2
H61C H 1.200355 0.670445 -0.184996 0.049 Uiso 0.52(6) 1 calc R U P C -2
H61D H 1.244593 0.672285 -0.090318 0.049 Uiso 0.52(6) 1 calc R U P C -2
C62B C 1.227(4) 0.519(3) -0.130(3) 0.045(6) Uani 0.52(6) 1 d D U P C -2
H62C H 1.245260 0.499895 -0.190292 0.054 Uiso 0.52(6) 1 calc R U P C -2
H62D H 1.298941 0.504022 -0.098537 0.054 Uiso 0.52(6) 1 calc R U P C -2

loop_
_atom_site_aniso_label
_atom_site_aniso_U_11
_atom_site_aniso_U_22
_atom_site_aniso_U_33
_atom_site_aniso_U_23
_atom_site_aniso_U_13
_atom_site_aniso_U_12
RU1 0.0138(4) 0.0255(5) 0.0245(4) -0.0011(3) 0.0001(3) 0.0020(3)
RU2 0.0134(4) 0.0255(5) 0.0244(4) 0.0002(3) -0.0002(3) 0.0011(3)
CL1 0.0174(12) 0.0273(12) 0.0312(12) -0.0018(9) -0.0018(9) 0.0026(8)
CL2 0.0180(12) 0.0255(12) 0.0295(11) 0.0004(9) -0.0018(9) 0.0005(8)
C1 0.013(5) 0.029(6) 0.032(6) -0.004(5) 0.003(4) 0.000(4)
C2 0.011(5) 0.022(6) 0.033(6) 0.004(4) 0.004(4) 0.006(3)
C3 0.016(5) 0.022(6) 0.024(5) 0.007(5) 0.001(4) 0.002(4)
C4 0.008(4) 0.042(6) 0.031(5) -0.012(5) -0.002(4) -0.008(4)
C5 0.027(6) 0.019(5) 0.027(5) -0.001(4) -0.003(4) 0.006(4)
C6 0.015(5) 0.026(5) 0.033(5) 0.003(4) -0.003(4) 0.003(4)
C7 0.019(6) 0.018(6) 0.027(7) 0.002(4) 0.007(5) 0.000(4)
C8 0.018(6) 0.028(6) 0.029(7) 0.001(5) 0.004(5) 0.006(4)
C9 0.021(5) 0.029(5) 0.030(5) -0.003(5) -0.004(4) 0.006(4)
C10 0.021(5) 0.038(6) 0.028(5) -0.008(5) 0.001(4) 0.002(4)
C11 0.028(6) 0.043(7) 0.036(6) -0.015(5) -0.010(5) 0.011(5)
C12 0.034(6) 0.039(7) 0.036(6) -0.014(5) -0.002(5) 0.005(5)
C13 0.034(7) 0.026(6) 0.029(6) -0.003(5) 0.005(5) 0.003(4)
C14 0.019(5) 0.025(6) 0.027(5) 0.001(4) -0.001(4) 0.008(4)
C15 0.017(5) 0.023(5) 0.029(5) -0.001(4) 0.001(4) 0.002(4)
C16 0.013(5) 0.033(6) 0.022(4) 0.004(4) 0.002(3) 0.004(4)
C17 0.016(5) 0.021(5) 0.030(5) -0.004(4) 0.000(4) 0.002(3)
C18 0.015(5) 0.023(5) 0.024(4) -0.002(4) 0.001(3) 0.003(3)
C19 0.016(5) 0.035(7) 0.031(5) 0.003(5) 0.002(4) 0.006(4)
C20 0.026(7) 0.036(7) 0.027(6) 0.008(5) 0.001(5) 0.000(5)
C21 0.022(6) 0.048(8) 0.042(7) 0.008(6) 0.009(5) -0.007(5)
C22 0.016(5) 0.040(6) 0.035(5) 0.002(5) -0.001(4) 0.001(4)
C23 0.015(5) 0.030(6) 0.027(5) 0.001(4) 0.002(4) 0.003(4)
C24 0.010(5) 0.034(6) 0.032(5) -0.010(4) -0.004(4) -0.001(4)
C25 0.015(5) 0.030(6) 0.027(6) -0.006(5) 0.005(4) 0.000(4)
C26 0.007(4) 0.027(5) 0.030(5) -0.003(4) 0.003(4) 0.003(3)
C27 0.016(5) 0.026(5) 0.027(5) 0.005(4) 0.000(4) 0.000(4)
C28 0.016(5) 0.030(6) 0.036(6) -0.008(5) -0.007(4) 0.003(4)
C29 0.043(7) 0.041(7) 0.028(6) 0.000(5) -0.006(5) 0.016(5)
C30 0.043(8) 0.045(7) 0.037(6) -0.003(6) -0.008(5) 0.022(6)
C31 0.036(7) 0.040(7) 0.042(7) -0.003(5) -0.008(5) 0.018(5)
C32 0.023(6) 0.039(7) 0.038(6) -0.006(5) -0.001(5) 0.007(4)
C33 0.018(5) 0.036(6) 0.030(5) -0.004(4) -0.004(4) 0.005(4)
C34 0.019(6) 0.029(6) 0.023(5) 0.004(5) -0.002(4) 0.008(4)
C35 0.020(5) 0.029(6) 0.029(5) -0.003(4) -0.003(4) 0.000(4)
C36 0.026(6) 0.043(7) 0.027(6) -0.002(5) -0.004(5) 0.003(5)
C37 0.024(6) 0.046(7) 0.025(6) 0.001(5) -0.003(4) 0.004(5)
C38 0.024(7) 0.039(7) 0.037(7) 0.002(5) -0.007(5) 0.006(5)
C39 0.024(6) 0.029(6) 0.025(6) 0.002(5) -0.007(4) 0.005(4)
C40 0.015(5) 0.027(6) 0.035(6) 0.001(4) 0.000(4) 0.005(4)
C41 0.018(6) 0.029(6) 0.038(6) -0.012(5) 0.007(5) 0.003(4)
C42 0.026(6) 0.038(7) 0.032(6) -0.008(5) 0.005(5) 0.003(4)
C43 0.011(6) 0.045(8) 0.023(6) -0.005(5) 0.002(4) 0.004(4)
C44 0.019(5) 0.023(6) 0.035(6) 0.003(5) 0.014(5) -0.007(4)
C45 0.016(5) 0.038(7) 0.037(6) -0.005(5) -0.001(4) 0.002(4)
C46 0.021(5) 0.039(7) 0.037(6) -0.006(5) 0.001(4) 0.000(4)
C101 0.012(5) 0.028(6) 0.025(5) -0.004(4) -0.002(4) 0.006(4)
C102 0.010(5) 0.034(7) 0.034(6) -0.006(5) -0.001(4) 0.002(4)
C103 0.007(4) 0.033(6) 0.025(5) -0.004(5) -0.001(4) -0.001(4)
C104 0.013(5) 0.050(8) 0.023(5) 0.007(5) 0.000(4) 0.006(4)
C105 0.009(5) 0.030(6) 0.033(5) -0.002(4) 0.004(4) -0.001(3)
C106 0.019(5) 0.024(5) 0.026(5) 0.001(4) -0.004(4) 0.002(4)
C107 0.016(6) 0.031(7) 0.023(6) 0.001(5) -0.003(5) 0.004(4)
C108 0.015(6) 0.032(7) 0.023(6) -0.001(4) -0.003(5) 0.001(4)
C109 0.014(5) 0.040(6) 0.030(5) 0.001(5) -0.003(4) 0.000(4)
C110 0.020(5) 0.031(6) 0.025(5) 0.003(4) -0.002(4) 0.000(4)
C111 0.024(6) 0.042(7) 0.032(6) 0.006(5) -0.001(4) 0.003(4)
C112 0.025(6) 0.042(7) 0.035(6) 0.009(5) -0.002(4) 0.005(4)
C113 0.026(6) 0.035(6) 0.030(5) 0.002(5) 0.002(4) -0.002(4)
C114 0.020(5) 0.037(6) 0.021(5) -0.001(4) 0.003(4) 0.002(4)
C115 0.020(5) 0.026(5) 0.027(5) 0.004(4) -0.002(4) 0.005(4)
C116 0.017(5) 0.023(5) 0.022(5) -0.001(4) 0.002(4) 0.004(4)
C117 0.012(5) 0.026(5) 0.029(5) 0.003(4) -0.003(4) -0.001(3)
C118 0.015(5) 0.027(5) 0.022(4) 0.005(4) -0.001(3) -0.001(3)
C119 0.019(5) 0.032(6) 0.023(5) 0.005(4) -0.004(4) 0.000(4)
C120 0.020(6) 0.035(7) 0.027(6) -0.006(5) 0.001(5) 0.003(4)
C121 0.012(5) 0.045(7) 0.038(6) -0.001(5) 0.005(4) 0.002(5)
C122 0.009(5) 0.040(6) 0.039(6) -0.003(5) 0.001(4) 0.002(4)
C123 0.014(5) 0.026(5) 0.027(5) 0.000(4) -0.002(4) 0.001(3)
C124 0.018(5) 0.028(5) 0.029(5) 0.001(4) -0.002(4) 0.000(4)
C125 0.013(5) 0.024(6) 0.034(6) -0.003(5) 0.000(4) 0.004(4)
C126 0.011(5) 0.026(5) 0.028(5) 0.002(4) -0.001(4) 0.005(3)
C127 0.016(5) 0.025(5) 0.023(5) 0.001(4) 0.000(4) 0.004(4)
C128 0.017(5) 0.029(6) 0.034(5) -0.002(4) -0.002(4) -0.003(4)
C129 0.032(6) 0.045(7) 0.025(5) -0.004(5) -0.001(4) -0.007(5)
C130 0.038(7) 0.051(8) 0.030(6) -0.007(5) -0.004(5) -0.007(5)
C131 0.030(6) 0.030(6) 0.037(6) 0.000(5) -0.004(5) -0.004(4)
C132 0.028(6) 0.036(6) 0.032(6) -0.002(5) -0.001(5) -0.002(4)
C133 0.023(6) 0.037(7) 0.031(5) -0.003(5) 0.003(4) 0.005(4)
C134 0.012(5) 0.031(6) 0.029(6) 0.002(5) -0.002(4) -0.004(4)
C135 0.019(5) 0.024(5) 0.035(6) 0.003(4) -0.006(4) -0.002(4)
C136 0.025(6) 0.042(7) 0.029(6) 0.000(5) -0.002(4) -0.002(4)
C137 0.028(7) 0.042(7) 0.032(6) -0.011(5) 0.001(5) 0.000(5)
C138 0.032(7) 0.030(7) 0.039(7) -0.007(5) -0.007(5) 0.005(5)
C139 0.021(6) 0.035(7) 0.035(7) -0.001(5) -0.005(5) 0.002(5)
C140 0.012(5) 0.032(7) 0.038(6) -0.002(5) 0.001(4) -0.005(4)
C141 0.026(6) 0.024(6) 0.037(6) 0.002(5) 0.005(5) -0.004(4)
C142 0.018(6) 0.045(8) 0.039(6) 0.007(6) 0.001(5) -0.002(4)
C143 0.031(7) 0.031(7) 0.019(6) -0.002(4) 0.006(5) -0.002(5)
C144 0.021(6) 0.039(7) 0.024(5) -0.006(5) 0.010(4) 0.005(4)
C145 0.019(5) 0.035(7) 0.032(6) 0.002(5) -0.001(4) 0.004(4)
C146 0.024(6) 0.041(8) 0.036(6) 0.007(5) 0.003(4) -0.001(5)
O1A 0.042(10) 0.045(9) 0.035(11) -0.001(8) -0.013(8) 0.019(9)
C47A 0.047(11) 0.062(12) 0.052(12) 0.012(11) 0.004(10) 0.022(10)
C48A 0.043(10) 0.043(11) 0.047(12) 0.001(10) 0.002(9) 0.016(10)
C49A 0.039(10) 0.049(12) 0.036(14) 0.001(11) -0.004(10) 0.020(9)
C50A 0.038(12) 0.041(11) 0.034(13) 0.000(10) -0.012(10) 0.019(9)
O1B 0.042(12) 0.045(10) 0.039(13) 0.008(11) -0.009(11) 0.029(10)
C47B 0.042(11) 0.059(13) 0.039(12) 0.012(11) -0.009(10) 0.019(11)
C48B 0.040(11) 0.064(14) 0.039(13) 0.009(11) -0.004(10) 0.016(12)
C49B 0.040(11) 0.050(12) 0.037(15) 0.005(12) -0.007(11) 0.017(11)
C50B 0.042(13) 0.044(13) 0.035(15) -0.005(12) -0.005(12) 0.018(12)
O2 0.047(6) 0.055(6) 0.054(6) -0.019(5) 0.006(4) -0.016(5)
C51 0.042(7) 0.042(7) 0.047(7) -0.007(6) 0.005(6) -0.005(5)
C52 0.029(6) 0.042(7) 0.047(7) -0.009(5) 0.005(5) -0.005(5)
C53 0.034(8) 0.095(12) 0.057(8) -0.018(8) 0.012(6) -0.011(7)
C54 0.042(8) 0.103(13) 0.080(10) -0.047(10) 0.008(7) -0.012(8)
O3A 0.090(16) 0.046(12) 0.055(14) -0.022(12) -0.023(13) 0.023(12)
C55A 0.089(16) 0.045(13) 0.046(12) -0.012(13) -0.017(12) 0.020(13)
C56A 0.089(18) 0.044(13) 0.043(13) -0.007(12) -0.016(15) 0.018(15)
C57A 0.085(19) 0.048(14) 0.056(15) -0.011(13) -0.019(15) 0.023(16)
C58A 0.087(17) 0.045(13) 0.054(15) -0.017(13) -0.021(14) 0.021(14)
O3B 0.084(12) 0.048(8) 0.051(10) -0.011(8) -0.024(8) 0.028(8)
C55B 0.091(14) 0.038(11) 0.039(8) -0.010(10) -0.018(9) 0.025(10)
C56B 0.089(16) 0.038(10) 0.043(9) -0.013(8) -0.013(10) 0.013(10)
C57B 0.087(16) 0.042(9) 0.055(10) -0.004(8) -0.022(11) 0.016(11)
C58B 0.083(15) 0.049(10) 0.057(13) -0.022(9) -0.023(10) 0.021(10)
O4A 0.054(10) 0.035(11) 0.049(12) -0.009(9) -0.006(10) -0.004(8)
C59A 0.045(12) 0.039(12) 0.059(13) -0.009(12) -0.007(13) 0.003(10)
C60A 0.047(15) 0.047(11) 0.037(10) -0.001(10) -0.009(12) -0.007(10)
C61A 0.044(15) 0.041(11) 0.041(11) -0.001(10) 0.000(13) -0.009(10)
C62A 0.049(13) 0.045(11) 0.049(11) -0.007(10) -0.005(11) -0.007(10)
O4B 0.050(10) 0.033(10) 0.059(13) 0.000(10) -0.005(10) -0.009(8)
C59B 0.045(11) 0.047(11) 0.047(12) -0.003(11) -0.009(11) 0.003(9)
C60B 0.049(15) 0.049(11) 0.043(11) -0.006(11) -0.003(13) -0.001(10)
C61B 0.045(16) 0.041(10) 0.038(10) -0.006(9) -0.007(13) -0.004(10)
C62B 0.048(14) 0.038(10) 0.050(11) -0.009(9) -0.007(11) -0.008(10)

loop_
_atom_type_symbol
_atom_type_description
_atom_type_scat_dispersion_real
_atom_type_scat_dispersion_imag
_atom_type_scat_source
C C 0.0181 0.0091 'International Tables Vol C Tables 4.2.6.8 and 6.1.1.4'
H H 0.0000 0.0000 'International Tables Vol C Tables 4.2.6.8 and 6.1.1.4'
Cl Cl 0.3639 0.7018 'International Tables Vol C Tables 4.2.6.8 and 6.1.1.4'
O O 0.0492 0.0322 'International Tables Vol C Tables 4.2.6.8 and 6.1.1.4'
Ru Ru 0.0552 3.2960 'International Tables Vol C Tables 4.2.6.8 and 6.1.1.4'

loop_
_exptl_crystal_face_index_h
_exptl_crystal_face_index_k
_exptl_crystal_face_index_l
_exptl_crystal_face_perp_dist
-2 -1 -10 0.0594
-1 0 -10 0.0445
2 1 10 0.0594
1 -8 0 0.2574
-7 0 -1 0.0151
7 1 4 0.0733
-7 0 -4 0.0167
-6 -1 -5 0.0350
6 -3 1 0.1377
-6 -4 -1 0.0978
2 -6 7 0.1718
5 1 -7 0.0639
-5 0 6 0.0510
7 0 1 0.0717
5 -1 -6 0.0863
1 0 10 0.0614
6 0 6 0.0676
-1 8 0 0.2574

loop_
_geom_angle_atom_site_label_1
_geom_angle_atom_site_label_2
_geom_angle_atom_site_label_3
_geom_angle
C43 RU1 C44 37.3(5)
C43 RU1 C3 89.7(5)
C44 RU1 C3 108.7(4)
C43 RU1 C4 83.3(5)
C44 RU1 C4 118.3(5)
C3 RU1 C4 38.5(4)
C43 RU1 C41 64.1(5)
C44 RU1 C41 76.9(5)
C3 RU1 C41 129.1(5)
C4 RU1 C41 93.0(5)
C43 RU1 C40 76.4(5)
C44 RU1 C40 64.8(4)
C3 RU1 C40 163.8(4)
C4 RU1 C40 129.6(4)
C41 RU1 C40 36.6(4)
C43 RU1 C5 114.4(5)
C44 RU1 C5 151.6(4)
C3 RU1 C5 62.8(4)
C4 RU1 C5 37.6(4)
C41 RU1 C5 88.2(4)
C40 RU1 C5 115.3(4)
C43 RU1 C2 125.0(5)
C44 RU1 C2 129.0(4)
C3 RU1 C2 37.0(4)
C4 RU1 C2 62.9(4)
C41 RU1 C2 150.1(4)
C40 RU1 C2 158.4(4)
C5 RU1 C2 61.9(4)
C43 RU1 C1 144.9(5)
C44 RU1 C1 166.2(4)
C3 RU1 C1 62.0(4)
C4 RU1 C1 61.7(4)
C41 RU1 C1 116.7(4)
C40 RU1 C1 127.0(4)
C5 RU1 C1 35.8(4)
C2 RU1 C1 37.5(4)
C43 RU1 CL1 119.2(4)
C44 RU1 CL1 81.9(4)
C3 RU1 CL1 116.8(3)
C4 RU1 CL1 150.0(3)
C41 RU1 CL1 114.1(3)
C40 RU1 CL1 77.9(3)
C5 RU1 CL1 126.4(3)
C2 RU1 CL1 87.2(3)
C1 RU1 CL1 93.2(3)
C104 RU2 C103 38.1(5)
C104 RU2 C143 82.9(5)
C103 RU2 C143 89.3(5)
C104 RU2 C144 117.3(4)
C103 RU2 C144 108.3(5)
C143 RU2 C144 36.7(5)
C104 RU2 C140 129.2(5)
C103 RU2 C140 163.1(4)
C143 RU2 C140 76.3(5)
C144 RU2 C140 64.9(4)
C104 RU2 C141 92.8(5)
C103 RU2 C141 128.5(5)
C143 RU2 C141 64.2(5)
C144 RU2 C141 76.8(5)
C140 RU2 C141 36.5(4)
C104 RU2 C102 62.6(4)
C103 RU2 C102 36.5(4)
C143 RU2 C102 123.8(5)
C144 RU2 C102 128.3(4)
C140 RU2 C102 159.6(4)
C141 RU2 C102 150.1(4)
C104 RU2 C105 37.9(4)
C103 RU2 C105 62.0(4)
C143 RU2 C105 114.9(5)
C144 RU2 C105 151.5(4)
C140 RU2 C105 115.9(4)
C141 RU2 C105 89.0(4)
C102 RU2 C105 61.3(4)
C104 RU2 C101 62.5(4)
C103 RU2 C101 61.7(4)
C143 RU2 C101 145.2(5)
C144 RU2 C101 165.2(4)
C140 RU2 C101 127.9(4)
C141 RU2 C101 117.9(4)
C102 RU2 C101 37.2(4)
C105 RU2 C101 36.1(4)
C104 RU2 CL2 150.6(3)
C103 RU2 CL2 117.9(3)
C143 RU2 CL2 119.5(4)
C144 RU2 CL2 82.9(3)
C140 RU2 CL2 77.6(3)
C141 RU2 CL2 113.6(3)
C102 RU2 CL2 88.2(3)
C105 RU2 CL2 125.6(3)
C101 RU2 CL2 92.4(3)
C5 C1 C2 107.7(11)
C5 C1 C6 123.2(10)
C2 C1 C6 127.9(10)
C5 C1 RU1 69.6(6)
C2 C1 RU1 69.3(5)
C6 C1 RU1 136.1(8)
C3 C2 C1 107.3(10)
C3 C2 C27 125.3(10)
C1 C2 C27 127.4(11)
C3 C2 RU1 69.2(6)
C1 C2 RU1 73.2(5)
C27 C2 RU1 125.2(8)
C2 C3 C4 108.7(9)
C2 C3 RU1 73.8(6)
C4 C3 RU1 71.0(6)
C2 C3 H3 125.6
C4 C3 H3 125.6
RU1 C3 H3 125.6
C5 C4 C3 106.7(9)
C5 C4 RU1 72.7(6)
C3 C4 RU1 70.4(6)
C5 C4 H4 126.5
C3 C4 H4 126.5
RU1 C4 H4 126.5
C1 C5 C4 109.6(10)
C1 C5 RU1 74.6(6)
C4 C5 RU1 69.7(6)
C1 C5 H5 125.1
C4 C5 H5 125.1
RU1 C5 H5 125.1
C7 C6 C1 119.4(10)
C7 C6 H6A 107.5
C1 C6 H6A 107.5
C7 C6 H6B 107.5
C1 C6 H6B 107.5
H6A C6 H6B 107.0
C16 C7 C8 118.8(12)
C16 C7 C6 119.1(12)
C8 C7 C6 121.9(11)
C9 C8 C7 120.1(11)
C9 C8 C28 117.8(12)
C7 C8 C28 122.0(12)
C8 C9 C10 121.9(10)
C8 C9 H9 119.0
C10 C9 H9 119.0
C11 C10 C9 121.8(11)
C11 C10 C15 119.7(11)
C9 C10 C15 118.4(10)
C12 C11 C10 120.2(11)
C12 C11 H11 119.9
C10 C11 H11 119.9
C11 C12 C13 120.0(12)
C11 C12 H12A 120.0
C13 C12 H12A 120.0
C14 C13 C12 120.9(12)
C14 C13 H13 119.6
C12 C13 H13 119.6
C13 C14 C15 121.4(11)
C13 C14 H14 119.3
C15 C14 H14 119.3
C16 C15 C10 118.8(10)
C16 C15 C14 123.4(10)
C10 C15 C14 117.8(10)
C7 C16 C15 121.5(10)
C7 C16 C17 120.6(11)
C15 C16 C17 117.9(9)
C26 C17 C18 120.6(9)
C26 C17 C16 121.6(9)
C18 C17 C16 117.8(9)
C19 C18 C17 123.0(9)
C19 C18 C23 118.8(9)
C17 C18 C23 118.2(9)
C20 C19 C18 120.9(11)
C20 C19 H19 119.5
C18 C19 H19 119.5
C19 C20 C21 120.1(12)
C19 C20 H20 119.9
C21 C20 H20 119.9
C22 C21 C20 121.5(11)
C22 C21 H21 119.3
C20 C21 H21 119.3
C21 C22 C23 120.3(11)
C21 C22 H22 119.9
C23 C22 H22 119.9
C24 C23 C22 122.1(10)
C24 C23 C18 119.5(9)
C22 C23 C18 118.4(10)
C25 C24 C23 121.0(10)
C25 C24 H24 119.5
C23 C24 H24 119.5
C24 C25 C26 119.1(10)
C24 C25 C34 121.2(11)
C26 C25 C34 119.6(9)
C17 C26 C25 121.4(9)
C17 C26 C27 118.5(9)
C25 C26 C27 120.0(9)
C2 C27 C26 108.6(9)
C2 C27 H27A 110.0
C26 C27 H27A 110.0
C2 C27 H27B 110.0
C26 C27 H27B 110.0
H27A C27 H27B 108.4
C29 C28 C33 118.8(11)
C29 C28 C8 121.0(11)
C33 C28 C8 120.1(11)
C28 C29 C30 121.3(12)
C28 C29 H29 119.3
C30 C29 H29 119.3
C31 C30 C29 119.8(12)
C31 C30 H30 120.1
C29 C30 H30 120.1
C30 C31 C32 119.6(11)
C30 C31 H31 120.2
C32 C31 H31 120.2
C31 C32 C33 120.0(11)
C31 C32 H32 120.0
C33 C32 H32 120.0
C28 C33 C32 120.5(11)
C28 C33 H33 119.8
C32 C33 H33 119.8
C39 C34 C35 119.9(11)
C39 C34 C25 119.0(10)
C35 C34 C25 120.8(10)
C34 C35 C36 119.8(11)
C34 C35 H35 120.1
C36 C35 H35 120.1
C37 C36 C35 120.3(11)
C37 C36 H36 119.8
C35 C36 H36 119.8
C36 C37 C38 120.0(11)
C36 C37 H37 120.0
C38 C37 H37 120.0
C37 C38 C39 119.7(13)
C37 C38 H38 120.2
C39 C38 H38 120.2
C34 C39 C38 120.3(11)
C34 C39 H39 119.9
C38 C39 H39 119.9
C41 C40 C45 106.3(10)
C41 C40 RU1 70.8(7)
C45 C40 RU1 96.4(7)
C41 C40 H40 123.3
C45 C40 H40 123.3
RU1 C40 H40 123.3
C40 C41 C42 106.3(10)
C40 C41 RU1 72.6(6)
C42 C41 RU1 97.8(7)
C40 C41 H41 122.6
C42 C41 H41 122.6
RU1 C41 H41 122.6
C43 C42 C41 98.8(10)
C43 C42 C46 101.4(10)
C41 C42 C46 100.7(10)
C43 C42 H42 117.6
C41 C42 H42 117.6
C46 C42 H42 117.6
C44 C43 C42 107.2(11)
C44 C43 RU1 71.5(7)
C42 C43 RU1 99.2(9)
C44 C43 H43 122.2
C42 C43 H43 122.2
RU1 C43 H43 122.2
C43 C44 C45 105.2(10)
C43 C44 RU1 71.2(7)
C45 C44 RU1 97.7(7)
C43 C44 H44 123.2
C45 C44 H44 123.2
RU1 C44 H44 123.2
C40 C45 C44 101.0(9)
C40 C45 C46 100.7(10)
C44 C45 C46 101.7(10)
C40 C45 H45 116.9
C44 C45 H45 116.9
C46 C45 H45 116.9
C45 C46 C42 93.5(9)
C45 C46 H46A 113.0
C42 C46 H46A 113.0
C45 C46 H46B 113.0
C42 C46 H46B 113.0
H46A C46 H46B 110.4
C105 C101 C102 106.6(10)
C105 C101 C106 121.9(10)
C102 C101 C106 129.6(10)
C105 C101 RU2 70.5(6)
C102 C101 RU2 69.1(5)
C106 C101 RU2 137.6(7)
C103 C102 C101 108.7(11)
C103 C102 C127 125.6(11)
C101 C102 C127 125.6(11)
C103 C102 RU2 70.0(6)
C101 C102 RU2 73.7(6)
C127 C102 RU2 124.5(8)
C102 C103 C104 109.1(10)
C102 C103 RU2 73.5(6)
C104 C103 RU2 69.9(6)
C102 C103 H103 125.4
C104 C103 H103 125.4
RU2 C103 H103 125.4
C103 C104 C105 106.7(10)
C103 C104 RU2 72.0(6)
C105 C104 RU2 74.7(6)
C103 C104 H104 126.3
C105 C104 H104 126.3
RU2 C104 H104 126.3
C101 C105 C104 108.8(10)
C101 C105 RU2 73.5(6)
C104 C105 RU2 67.5(6)
C101 C105 H105 125.6
C104 C105 H105 125.6
RU2 C105 H105 125.6
C107 C106 C101 117.8(10)
C107 C106 H6C 107.9
C101 C106 H6C 107.9
C107 C106 H6D 107.9
C101 C106 H6D 107.9
H6C C106 H6D 107.2
C116 C107 C108 118.7(11)
C116 C107 C106 119.6(11)
C108 C107 C106 121.6(11)
C109 C108 C107 119.9(12)
C109 C108 C128 119.1(11)
C107 C108 C128 121.0(11)
C108 C109 C110 122.4(11)
C108 C109 H109 118.8
C110 C109 H109 118.8
C111 C110 C109 122.1(11)
C111 C110 C115 119.3(11)
C109 C110 C115 118.5(10)
C112 C111 C110 121.0(12)
C112 C111 H111 119.5
C110 C111 H111 119.5
C111 C112 C113 119.6(11)
C111 C112 H112 120.2
C113 C112 H112 120.2
C114 C113 C112 120.9(11)
C114 C113 H113 119.5
C112 C113 H113 119.5
C113 C114 C115 121.0(11)
C113 C114 H114 119.5
C115 C114 H114 119.5
C110 C115 C114 118.1(10)
C110 C115 C116 118.7(10)
C114 C115 C116 123.2(10)
C107 C116 C115 121.1(10)
C107 C116 C117 122.4(10)
C115 C116 C117 116.5(9)
C126 C117 C118 121.1(9)
C126 C117 C116 121.0(9)
C118 C117 C116 117.9(9)
C119 C118 C117 122.6(9)
C119 C118 C123 118.9(9)
C117 C118 C123 118.5(9)
C120 C119 C118 121.0(11)
C120 C119 H119 119.5
C118 C119 H119 119.5
C119 C120 C121 120.4(12)
C119 C120 H120 119.8
C121 C120 H120 119.8
C122 C121 C120 120.0(11)
C122 C121 H121 120.0
C120 C121 H121 120.0
C121 C122 C123 121.2(10)
C121 C122 H122 119.4
C123 C122 H122 119.4
C124 C123 C122 122.4(10)
C124 C123 C118 119.1(9)
C122 C123 C118 118.4(10)
C125 C124 C123 122.2(11)
C125 C124 H124 118.9
C123 C124 H124 118.9
C124 C125 C126 118.5(11)
C124 C125 C134 123.2(11)
C126 C125 C134 118.2(10)
C117 C126 C125 120.3(9)
C117 C126 C127 120.0(9)
C125 C126 C127 119.6(9)
C126 C127 C102 110.4(9)
C126 C127 H27C 109.6
C102 C127 H27C 109.6
C126 C127 H27D 109.6
C102 C127 H27D 109.6
H27C C127 H27D 108.1
C129 C128 C133 118.0(11)
C129 C128 C108 120.5(11)
C133 C128 C108 121.4(11)
C128 C129 C130 120.7(11)
C128 C129 H129 119.7
C130 C129 H129 119.7
C131 C130 C129 119.9(12)
C131 C130 H130 120.0
C129 C130 H130 120.0
C132 C131 C130 120.0(11)
C132 C131 H131 120.0
C130 C131 H131 120.0
C131 C132 C133 120.0(11)
C131 C132 H132 120.0
C133 C132 H132 120.0
C128 C133 C132 121.4(11)
C128 C133 H133 119.3
C132 C133 H133 119.3
C139 C134 C135 118.7(11)
C139 C134 C125 119.4(10)
C135 C134 C125 121.8(11)
C134 C135 C136 121.3(11)
C134 C135 H135 119.3
C136 C135 H135 119.3
C137 C136 C135 118.7(11)
C137 C136 H136 120.6
C135 C136 H136 120.6
C138 C137 C136 121.3(12)
C138 C137 H137 119.4
C136 C137 H137 119.4
C137 C138 C139 119.5(13)
C137 C138 H138 120.3
C139 C138 H138 120.3
C134 C139 C138 120.4(12)
C134 C139 H139 119.8
C138 C139 H139 119.8
C141 C140 C145 106.8(11)
C141 C140 RU2 72.0(7)
C145 C140 RU2 97.0(7)
C141 C140 H140 122.8
C145 C140 H140 122.8
RU2 C140 H140 122.8
C140 C141 C142 106.5(11)
C140 C141 RU2 71.5(6)
C142 C141 RU2 97.7(8)
C140 C141 H141 122.8
C142 C141 H141 122.8
RU2 C141 H141 122.8
C141 C142 C143 99.3(10)
C141 C142 C146 100.8(10)
C143 C142 C146 99.6(11)
C141 C142 H142 117.9
C143 C142 H142 117.9
C146 C142 H142 117.9
C144 C143 C142 107.4(13)
C144 C143 RU2 71.8(7)
C142 C143 RU2 98.6(9)
C144 C143 H143 122.2
C142 C143 H143 122.2
RU2 C143 H143 122.2
C143 C144 C145 105.8(11)
C143 C144 RU2 71.6(7)
C145 C144 RU2 96.9(7)
C143 C144 H144 123.1
C145 C144 H144 123.1
RU2 C144 H144 123.1
C140 C145 C146 101.2(10)
C140 C145 C144 100.9(9)
C146 C145 C144 99.9(10)
C140 C145 H145 117.3
C146 C145 H145 117.3
C144 C145 H145 117.3
C145 C146 C142 94.4(9)
C145 C146 H46C 112.8
C142 C146 H46C 112.8
C145 C146 H46D 112.8
C142 C146 H46D 112.8
H46C C146 H46D 110.3
C50A O1A C47A 106(3)
O1A C47A C48A 110(3)
O1A C47A H47A 109.7
C48A C47A H47A 109.7
O1A C47A H47B 109.7
C48A C47A H47B 109.7
H47A C47A H47B 108.2
C49A C48A C47A 97(3)
C49A C48A H48A 112.3
C47A C48A H48A 112.3
C49A C48A H48B 112.3
C47A C48A H48B 112.3
H48A C48A H48B 109.9
C50A C49A C48A 104(4)
C50A C49A H49A 110.9
C48A C49A H49A 110.9
C50A C49A H49B 110.9
C48A C49A H49B 110.9
H49A C49A H49B 108.9
O1A C50A C49A 107(4)
O1A C50A H50A 110.3
C49A C50A H50A 110.3
O1A C50A H50B 110.3
C49A C50A H50B 110.3
H50A C50A H50B 108.5
C50B O1B C47B 106(5)
O1B C47B C48B 94(4)
O1B C47B H47C 112.9
C48B C47B H47C 112.9
O1B C47B H47D 112.9
C48B C47B H47D 112.9
H47C C47B H47D 110.3
C49B C48B C47B 105(4)
C49B C48B H48C 110.7
C47B C48B H48C 110.7
C49B C48B H48D 110.7
C47B C48B H48D 110.7
H48C C48B H48D 108.8
C50B C49B C48B 102(5)
C50B C49B H49C 111.3
C48B C49B H49C 111.3
C50B C49B H49D 111.3
C48B C49B H49D 111.3
H49C C49B H49D 109.2
O1B C50B C49B 103(5)
O1B C50B H50C 111.2
C49B C50B H50C 111.2
O1B C50B H50D 111.2
C49B C50B H50D 111.2
H50C C50B H50D 109.1
C54 O2 C51 105.1(12)
O2 C51 C52 106.7(11)
O2 C51 H51A 110.4
C52 C51 H51A 110.4
O2 C51 H51B 110.4
C52 C51 H51B 110.4
H51A C51 H51B 108.6
C51 C52 C53 104.5(12)
C51 C52 H52A 110.8
C53 C52 H52A 110.8
C51 C52 H52B 110.8
C53 C52 H52B 110.8
H52A C52 H52B 108.9
C54 C53 C52 104.1(13)
C54 C53 H53A 110.9
C52 C53 H53A 110.9
C54 C53 H53B 110.9
C52 C53 H53B 110.9
H53A C53 H53B 108.9
O2 C54 C53 108.0(15)
O2 C54 H54A 110.1
C53 C54 H54A 110.1
O2 C54 H54B 110.1
C53 C54 H54B 110.1
H54A C54 H54B 108.4
C55A O3A C58A 109(7)
O3A C55A C56A 104(6)
O3A C55A H55A 110.9
C56A C55A H55A 110.9
O3A C55A H55B 110.9
C56A C55A H55B 110.9
H55A C55A H55B 108.9
C55A C56A C57A 107(5)
C55A C56A H56A 110.4
C57A C56A H56A 110.4
C55A C56A H56B 110.4
C57A C56A H56B 110.4
H56A C56A H56B 108.6
C58A C57A C56A 104(6)
C58A C57A H57A 110.9
C56A C57A H57A 110.9
C58A C57A H57B 110.9
C56A C57A H57B 110.9
H57A C57A H57B 108.9
O3A C58A C57A 102(6)
O3A C58A H58A 111.4
C57A C58A H58A 111.4
O3A C58A H58B 111.4
C57A C58A H58B 111.4
H58A C58A H58B 109.3
C58B O3B C55B 109(2)
O3B C55B C56B 106(2)
O3B C55B H55C 110.5
C56B C55B H55C 110.5
O3B C55B H55D 110.5
C56B C55B H55D 110.5
H55C C55B H55D 108.6
C57B C56B C55B 101(2)
C57B C56B H56C 111.6
C55B C56B H56C 111.6
C57B C56B H56D 111.6
C55B C56B H56D 111.6
H56C C56B H56D 109.4
C56B C57B C58B 105(2)
C56B C57B H57C 110.8
C58B C57B H57C 110.8
C56B C57B H57D 110.8
C58B C57B H57D 110.8
H57C C57B H57D 108.9
O3B C58B C57B 106(2)
O3B C58B H58C 110.6
C57B C58B H58C 110.6
O3B C58B H58D 110.6
C57B C58B H58D 110.6
H58C C58B H58D 108.7
C62A O4A C59A 106(3)
O4A C59A C60A 100(3)
O4A C59A H59A 111.8
C60A C59A H59A 111.8
O4A C59A H59B 111.8
C60A C59A H59B 111.8
H59A C59A H59B 109.5
C59A C60A C61A 111(5)
C59A C60A H60A 109.5
C61A C60A H60A 109.5
C59A C60A H60B 109.5
C61A C60A H60B 109.5
H60A C60A H60B 108.1
C62A C61A C60A 97(5)
C62A C61A H61A 112.3
C60A C61A H61A 112.3
C62A C61A H61B 112.3
C60A C61A H61B 112.3
H61A C61A H61B 109.9
O4A C62A C61A 103(5)
O4A C62A H62A 111.1
C61A C62A H62A 111.1
O4A C62A H62B 111.1
C61A C62A H62B 111.1
H62A C62A H62B 109.0
C62B O4B C59B 105(3)
O4B C59B C60B 110(3)
O4B C59B H59C 109.7
C60B C59B H59C 109.7
O4B C59B H59D 109.7
C60B C59B H59D 109.7
H59C C59B H59D 108.2
C59B C60B C61B 98(4)
C59B C60B H60C 112.2
C61B C60B H60C 112.2
C59B C60B H60D 112.2
C61B C60B H60D 112.2
H60C C60B H60D 109.8
C62B C61B C60B 109(5)
C62B C61B H61C 109.8
C60B C61B H61C 109.8
C62B C61B H61D 109.8
C60B C61B H61D 109.8
H61C C61B H61D 108.2
O4B C62B C61B 106(4)
O4B C62B H62C 110.6
C61B C62B H62C 110.6
O4B C62B H62D 110.6
C61B C62B H62D 110.6
H62C C62B H62D 108.8

loop_
_geom_bond_atom_site_label_1
_geom_bond_atom_site_label_2
_geom_bond_distance
RU1 C43 2.186(13)
RU1 C44 2.191(10)
RU1 C3 2.196(11)
RU1 C4 2.204(10)
RU1 C41 2.210(11)
RU1 C40 2.232(10)
RU1 C5 2.243(11)
RU1 C2 2.255(10)
RU1 C1 2.308(10)
RU1 CL1 2.448(3)
RU2 C104 2.171(11)
RU2 C103 2.198(10)
RU2 C143 2.199(13)
RU2 C144 2.201(11)
RU2 C140 2.219(11)
RU2 C141 2.226(11)
RU2 C102 2.243(11)
RU2 C105 2.266(11)
RU2 C101 2.305(10)
RU2 CL2 2.454(2)
C1 C5 1.399(15)
C1 C2 1.467(15)
C1 C6 1.513(15)
C2 C3 1.414(16)
C2 C27 1.477(15)
C3 C4 1.451(16)
C3 H3 0.9800
C4 C5 1.432(16)
C4 H4 0.9800
C5 H5 0.9800
C6 C7 1.500(18)
C6 H6A 0.9700
C6 H6B 0.9700
C7 C16 1.400(15)
C7 C8 1.42(2)
C8 C9 1.369(18)
C8 C28 1.504(16)
C9 C10 1.417(15)
C9 H9 0.9300
C10 C11 1.410(17)
C10 C15 1.427(16)
C11 C12 1.388(16)
C11 H11 0.9300
C12 C13 1.413(19)
C12 H12A 0.9300
C13 C14 1.343(18)
C13 H13 0.9300
C14 C15 1.434(14)
C14 H14 0.9300
C15 C16 1.409(16)
C16 C17 1.503(14)
C17 C26 1.361(15)
C17 C18 1.431(14)
C18 C19 1.405(15)
C18 C23 1.440(14)
C19 C20 1.381(18)
C19 H19 0.9300
C20 C21 1.38(2)
C20 H20 0.9300
C21 C22 1.368(18)
C21 H21 0.9300
C22 C23 1.421(14)
C22 H22 0.9300
C23 C24 1.410(15)
C24 C25 1.382(15)
C24 H24 0.9300
C25 C26 1.432(15)
C25 C34 1.504(16)
C26 C27 1.528(13)
C27 H27A 0.9700
C27 H27B 0.9700
C28 C29 1.373(17)
C28 C33 1.381(16)
C29 C30 1.399(16)
C29 H29 0.9300
C30 C31 1.377(19)
C30 H30 0.9300
C31 C32 1.384(18)
C31 H31 0.9300
C32 C33 1.404(15)
C32 H32 0.9300
C33 H33 0.9300
C34 C39 1.364(18)
C34 C35 1.391(17)
C35 C36 1.392(17)
C35 H35 0.9300
C36 C37 1.372(18)
C36 H36 0.9300
C37 C38 1.381(19)
C37 H37 0.9300
C38 C39 1.404(18)
C38 H38 0.9300
C39 H39 0.9300
C40 C41 1.396(17)
C40 C45 1.528(16)
C40 H40 0.9800
C41 C42 1.542(18)
C41 H41 0.9800
C42 C43 1.530(17)
C42 C46 1.554(17)
C42 H42 0.9800
C43 C44 1.400(19)
C43 H43 0.9800
C44 C45 1.541(16)
C44 H44 0.9800
C45 C46 1.548(16)
C45 H45 0.9800
C46 H46A 0.9700
C46 H46B 0.9700
C101 C105 1.415(15)
C101 C102 1.451(16)
C101 C106 1.508(14)
C102 C103 1.391(17)
C102 C127 1.512(16)
C103 C104 1.427(18)
C103 H103 0.9800
C104 C105 1.442(17)
C104 H104 0.9800
C105 H105 0.9800
C106 C107 1.497(16)
C106 H6C 0.9700
C106 H6D 0.9700
C107 C116 1.379(17)
C107 C108 1.444(19)
C108 C109 1.365(17)
C108 C128 1.486(16)
C109 C110 1.415(16)
C109 H109 0.9300
C110 C111 1.407(16)
C110 C115 1.418(15)
C111 C112 1.369(18)
C111 H111 0.9300
C112 C113 1.407(17)
C112 H112 0.9300
C113 C114 1.352(17)
C113 H113 0.9300
C114 C115 1.422(16)
C114 H114 0.9300
C115 C116 1.448(14)
C116 C117 1.498(14)
C117 C126 1.357(15)
C117 C118 1.429(14)
C118 C119 1.408(15)
C118 C123 1.430(14)
C119 C120 1.367(17)
C119 H119 0.9300
C120 C121 1.414(18)
C120 H120 0.9300
C121 C122 1.359(18)
C121 H121 0.9300
C122 C123 1.423(14)
C122 H122 0.9300
C123 C124 1.408(15)
C124 C125 1.367(15)
C124 H124 0.9300
C125 C126 1.460(16)
C125 C134 1.482(18)
C126 C127 1.511(13)
C127 H27C 0.9700
C127 H27D 0.9700
C128 C129 1.390(16)
C128 C133 1.392(16)
C129 C130 1.405(17)
C129 H129 0.9300
C130 C131 1.384(17)
C130 H130 0.9300
C131 C132 1.370(17)
C131 H131 0.9300
C132 C133 1.394(17)
C132 H132 0.9300
C133 H133 0.9300
C134 C139 1.373(18)
C134 C135 1.376(17)
C135 C136 1.387(17)
C135 H135 0.9300
C136 C137 1.376(18)
C136 H136 0.9300
C137 C138 1.35(2)
C137 H137 0.9300
C138 C139 1.41(2)
C138 H138 0.9300
C139 H139 0.9300
C140 C141 1.393(17)
C140 C145 1.525(16)
C140 H140 0.9800
C141 C142 1.541(18)
C141 H141 0.9800
C142 C143 1.545(18)
C142 C146 1.550(16)
C142 H142 0.9800
C143 C144 1.384(19)
C143 H143 0.9800
C144 C145 1.551(17)
C144 H144 0.9800
C145 C146 1.544(16)
C145 H145 0.9800
C146 H46C 0.9700
C146 H46D 0.9700
O1A C50A 1.46(2)
O1A C47A 1.46(2)
C47A C48A 1.55(2)
C47A H47A 0.9700
C47A H47B 0.9700
C48A C49A 1.54(2)
C48A H48A 0.9700
C48A H48B 0.9700
C49A C50A 1.54(2)
C49A H49A 0.9700
C49A H49B 0.9700
C50A H50A 0.9700
C50A H50B 0.9700
O1B C50B 1.46(2)
O1B C47B 1.47(3)
C47B C48B 1.55(2)
C47B H47C 0.9700
C47B H47D 0.9700
C48B C49B 1.54(2)
C48B H48C 0.9700
C48B H48D 0.9700
C49B C50B 1.54(2)
C49B H49C 0.9700
C49B H49D 0.9700
C50B H50C 0.9700
C50B H50D 0.9700
O2 C54 1.424(19)
O2 C51 1.438(16)
C51 C52 1.519(18)
C51 H51A 0.9700
C51 H51B 0.9700
C52 C53 1.526(18)
C52 H52A 0.9700
C52 H52B 0.9700
C53 C54 1.49(2)
C53 H53A 0.9700
C53 H53B 0.9700
C54 H54A 0.9700
C54 H54B 0.9700
O3A C55A 1.45(3)
O3A C58A 1.45(3)
C55A C56A 1.52(3)
C55A H55A 0.9700
C55A H55B 0.9700
C56A C57A 1.52(3)
C56A H56A 0.9700
C56A H56B 0.9700
C57A C58A 1.51(3)
C57A H57A 0.9700
C57A H57B 0.9700
C58A H58A 0.9700
C58A H58B 0.9700
O3B C58B 1.45(2)
O3B C55B 1.45(2)
C55B C56B 1.53(2)
C55B H55C 0.9700
C55B H55D 0.9700
C56B C57B 1.51(2)
C56B H56C 0.9700
C56B H56D 0.9700
C57B C58B 1.52(2)
C57B H57C 0.9700
C57B H57D 0.9700
C58B H58C 0.9700
C58B H58D 0.9700
O4A C62A 1.43(2)
O4A C59A 1.43(2)
C59A C60A 1.52(2)
C59A H59A 0.9700
C59A H59B 0.9700
C60A C61A 1.53(2)
C60A H60A 0.9700
C60A H60B 0.9700
C61A C62A 1.52(2)
C61A H61A 0.9700
C61A H61B 0.9700
C62A H62A 0.9700
C62A H62B 0.9700
O4B C62B 1.43(2)
O4B C59B 1.43(2)
C59B C60B 1.52(2)
C59B H59C 0.9700
C59B H59D 0.9700
C60B C61B 1.53(2)
C60B H60C 0.9700
C60B H60D 0.9700
C61B C62B 1.52(2)
C61B H61C 0.9700
C61B H61D 0.9700
C62B H62C 0.9700
C62B H62D 0.9700

loop_
_geom_torsion_atom_site_label_1
_geom_torsion_atom_site_label_2
_geom_torsion_atom_site_label_3
_geom_torsion_atom_site_label_4
_geom_torsion
C5 C1 C2 C3 1.9(12)
C6 C1 C2 C3 -165.8(11)
RU1 C1 C2 C3 61.2(7)
C5 C1 C2 C27 178.9(11)
C6 C1 C2 C27 11.2(18)
RU1 C1 C2 C27 -121.8(12)
C5 C1 C2 RU1 -59.2(8)
C6 C1 C2 RU1 133.0(11)
C1 C2 C3 C4 -0.9(12)
C27 C2 C3 C4 -178.0(10)
RU1 C2 C3 C4 62.9(7)
C1 C2 C3 RU1 -63.8(7)
C27 C2 C3 RU1 119.1(11)
C2 C3 C4 C5 -0.5(12)
RU1 C3 C4 C5 64.2(7)
C2 C3 C4 RU1 -64.7(8)
C2 C1 C5 C4 -2.3(13)
C6 C1 C5 C4 166.2(10)
RU1 C1 C5 C4 -61.3(8)
C2 C1 C5 RU1 59.1(7)
C6 C1 C5 RU1 -132.5(10)
C3 C4 C5 C1 1.7(13)
RU1 C4 C5 C1 64.4(8)
C3 C4 C5 RU1 -62.7(7)
C5 C1 C6 C7 150.6(11)
C2 C1 C6 C7 -43.4(16)
RU1 C1 C6 C7 56.0(15)
C1 C6 C7 C16 75.1(14)
C1 C6 C7 C8 -108.5(13)
C16 C7 C8 C9 -3.1(19)
C6 C7 C8 C9 -179.4(11)
C16 C7 C8 C28 175.3(11)
C6 C7 C8 C28 -1.0(19)
C7 C8 C9 C10 -2.6(19)
C28 C8 C9 C10 178.9(12)
C8 C9 C10 C11 -174.6(12)
C8 C9 C10 C15 4.5(18)
C9 C10 C11 C12 178.6(12)
C15 C10 C11 C12 0(2)
C10 C11 C12 C13 1(2)
C11 C12 C13 C14 0(2)
C12 C13 C14 C15 -0.6(19)
C11 C10 C15 C16 178.4(11)
C9 C10 C15 C16 -0.6(16)
C11 C10 C15 C14 -0.3(17)
C9 C10 C15 C14 -179.3(10)
C13 C14 C15 C16 -177.8(10)
C13 C14 C15 C10 0.8(17)
C8 C7 C16 C15 7.0(18)
C6 C7 C16 C15 -176.6(10)
C8 C7 C16 C17 -172.2(11)
C6 C7 C16 C17 4.2(16)
C10 C15 C16 C7 -5.1(16)
C14 C15 C16 C7 173.5(11)
C10 C15 C16 C17 174.1(9)
C14 C15 C16 C17 -7.3(16)
C7 C16 C17 C26 -80.7(14)
C15 C16 C17 C26 100.1(12)
C7 C16 C17 C18 101.2(12)
C15 C16 C17 C18 -78.0(13)
C26 C17 C18 C19 176.2(10)
C16 C17 C18 C19 -5.6(16)
C26 C17 C18 C23 -0.4(15)
C16 C17 C18 C23 177.8(9)
C17 C18 C19 C20 -176.3(12)
C23 C18 C19 C20 0.4(17)
C18 C19 C20 C21 1(2)
C19 C20 C21 C22 -3(2)
C20 C21 C22 C23 3(2)
C21 C22 C23 C24 179.4(12)
C21 C22 C23 C18 -0.9(19)
C19 C18 C23 C24 179.1(10)
C17 C18 C23 C24 -4.2(15)
C19 C18 C23 C22 -0.6(16)
C17 C18 C23 C22 176.2(10)
C22 C23 C24 C25 -175.1(11)
C18 C23 C24 C25 5.3(16)
C23 C24 C25 C26 -1.8(17)
C23 C24 C25 C34 -178.5(10)
C18 C17 C26 C25 4.0(16)
C16 C17 C26 C25 -174.1(10)
C18 C17 C26 C27 -172.4(9)
C16 C17 C26 C27 9.5(15)
C24 C25 C26 C17 -2.9(17)
C34 C25 C26 C17 173.9(10)
C24 C25 C26 C27 173.4(10)
C34 C25 C26 C27 -9.8(16)
C3 C2 C27 C26 113.3(12)
C1 C2 C27 C26 -63.2(14)
RU1 C2 C27 C26 -158.6(7)
C17 C26 C27 C2 85.8(12)
C25 C26 C27 C2 -90.6(12)
C9 C8 C28 C29 54.9(18)
C7 C8 C28 C29 -123.6(14)
C9 C8 C28 C33 -123.1(13)
C7 C8 C28 C33 58.5(18)
C33 C28 C29 C30 0(2)
C8 C28 C29 C30 -177.8(14)
C28 C29 C30 C31 0(2)
C29 C30 C31 C32 -1(2)
C30 C31 C32 C33 0(2)
C29 C28 C33 C32 -0.6(18)
C8 C28 C33 C32 177.4(12)
C31 C32 C33 C28 0.4(19)
C24 C25 C34 C39 94.8(14)
C26 C25 C34 C39 -81.9(13)
C24 C25 C34 C35 -91.7(14)
C26 C25 C34 C35 91.7(14)
C39 C34 C35 C36 0.8(16)
C25 C34 C35 C36 -172.7(11)
C34 C35 C36 C37 0.8(17)
C35 C36 C37 C38 -0.9(18)
C36 C37 C38 C39 -0.5(18)
C35 C34 C39 C38 -2.2(16)
C25 C34 C39 C38 171.4(12)
C37 C38 C39 C34 2.1(18)
C45 C40 C41 C42 2.0(12)
RU1 C40 C41 C42 93.2(8)
C45 C40 C41 RU1 -91.2(7)
C40 C41 C42 C43 -71.0(12)
RU1 C41 C42 C43 3.0(10)
C40 C41 C42 C46 32.4(12)
RU1 C41 C42 C46 106.4(8)
C41 C42 C43 C44 70.3(13)
C46 C42 C43 C44 -32.5(13)
C41 C42 C43 RU1 -3.0(10)
C46 C42 C43 RU1 -105.9(9)
C42 C43 C44 C45 -1.1(13)
RU1 C43 C44 C45 93.0(8)
C42 C43 C44 RU1 -94.2(10)
C41 C40 C45 C44 68.3(11)
RU1 C40 C45 C44 -3.5(9)
C41 C40 C45 C46 -35.9(11)
RU1 C40 C45 C46 -107.8(8)
C43 C44 C45 C40 -68.9(11)
RU1 C44 C45 C40 3.6(9)
C43 C44 C45 C46 34.6(12)
RU1 C44 C45 C46 107.1(8)
C40 C45 C46 C42 52.5(10)
C44 C45 C46 C42 -51.2(10)
C43 C42 C46 C45 50.3(11)
C41 C42 C46 C45 -51.1(10)
C105 C101 C102 C103 0.8(11)
C106 C101 C102 C103 -163.2(10)
RU2 C101 C102 C103 61.7(7)
C105 C101 C102 C127 178.0(10)
C106 C101 C102 C127 14.0(17)
RU2 C101 C102 C127 -121.1(11)
C105 C101 C102 RU2 -60.9(7)
C106 C101 C102 RU2 135.2(11)
C101 C102 C103 C104 -2.8(12)
C127 C102 C103 C104 180.0(10)
RU2 C102 C103 C104 61.2(7)
C101 C102 C103 RU2 -64.0(7)
C127 C102 C103 RU2 118.8(11)
C102 C103 C104 C105 3.7(12)
RU2 C103 C104 C105 67.2(7)
C102 C103 C104 RU2 -63.5(8)
C102 C101 C105 C104 1.5(12)
C106 C101 C105 C104 167.0(9)
RU2 C101 C105 C104 -58.4(7)
C102 C101 C105 RU2 60.0(7)
C106 C101 C105 RU2 -134.6(9)
C103 C104 C105 C101 -3.2(12)
RU2 C104 C105 C101 62.2(8)
C103 C104 C105 RU2 -65.4(7)
C105 C101 C106 C107 151.4(11)
C102 C101 C106 C107 -46.7(16)
RU2 C101 C106 C107 55.9(15)
C101 C106 C107 C116 76.8(14)
C101 C106 C107 C108 -107.1(14)
C116 C107 C108 C109 -5.5(19)
C106 C107 C108 C109 178.5(11)
C116 C107 C108 C128 175.3(11)
C106 C107 C108 C128 -0.8(19)
C107 C108 C109 C110 -1(2)
C128 C108 C109 C110 178.1(11)
C108 C109 C110 C111 -171.9(11)
C108 C109 C110 C115 4.3(18)
C109 C110 C111 C112 178.0(12)
C115 C110 C111 C112 1.8(18)
C110 C111 C112 C113 -0.1(19)
C111 C112 C113 C114 -0.4(19)
C112 C113 C114 C115 -0.9(18)
C111 C110 C115 C114 -3.0(16)
C109 C110 C115 C114 -179.3(11)
C111 C110 C115 C116 175.5(10)
C109 C110 C115 C116 -0.9(16)
C113 C114 C115 C110 2.6(17)
C113 C114 C115 C116 -175.8(10)
C108 C107 C116 C115 8.9(18)
C106 C107 C116 C115 -175.0(10)
C108 C107 C116 C117 -173.2(11)
C106 C107 C116 C117 3.0(17)
C110 C115 C116 C107 -5.7(16)
C114 C115 C116 C107 172.6(11)
C110 C115 C116 C117 176.2(9)
C114 C115 C116 C117 -5.5(16)
C107 C116 C117 C126 -78.4(15)
C115 C116 C117 C126 99.6(12)
C107 C116 C117 C118 102.5(13)
C115 C116 C117 C118 -79.4(12)
C126 C117 C118 C119 175.5(10)
C116 C117 C118 C119 -5.4(15)
C126 C117 C118 C123 -3.3(15)
C116 C117 C118 C123 175.8(9)
C117 C118 C119 C120 -177.2(11)
C123 C118 C119 C120 1.6(17)
C118 C119 C120 C121 -0.7(19)
C119 C120 C121 C122 -1(2)
C120 C121 C122 C123 1(2)
C121 C122 C123 C124 178.9(12)
C121 C122 C123 C118 -0.5(18)
C119 C118 C123 C124 179.5(10)
C117 C118 C123 C124 -1.6(15)
C119 C118 C123 C122 -1.0(15)
C117 C118 C123 C122 177.9(10)
C122 C123 C124 C125 -174.9(11)
C118 C123 C124 C125 4.5(16)
C123 C124 C125 C126 -2.6(17)
C123 C124 C125 C134 -179.1(11)
C118 C117 C126 C125 5.3(16)
C116 C117 C126 C125 -173.7(10)
C118 C117 C126 C127 -172.7(9)
C116 C117 C126 C127 8.3(15)
C124 C125 C126 C117 -2.4(17)
C134 C125 C126 C117 174.3(11)
C124 C125 C126 C127 175.6(10)
C134 C125 C126 C127 -7.7(16)
C117 C126 C127 C102 84.6(12)
C125 C126 C127 C102 -93.4(12)
C103 C102 C127 C126 114.1(12)
C101 C102 C127 C126 -62.6(13)
RU2 C102 C127 C126 -156.9(8)
C109 C108 C128 C129 55.4(17)
C107 C108 C128 C129 -125.3(14)
C109 C108 C128 C133 -121.0(13)
C107 C108 C128 C133 58.3(17)
C133 C128 C129 C130 -1(2)
C108 C128 C129 C130 -177.2(13)
C128 C129 C130 C131 1(2)
C129 C130 C131 C132 -1(2)
C130 C131 C132 C133 0(2)
C129 C128 C133 C132 -0.3(18)
C108 C128 C133 C132 176.2(12)
C131 C132 C133 C128 0.6(19)
C124 C125 C134 C139 84.7(14)
C126 C125 C134 C139 -91.8(13)
C124 C125 C134 C135 -97.9(15)
C126 C125 C134 C135 85.5(14)
C139 C134 C135 C136 2.6(16)
C125 C134 C135 C136 -174.7(11)
C134 C135 C136 C137 -0.1(17)
C135 C136 C137 C138 -1.8(18)
C136 C137 C138 C139 1(2)
C135 C134 C139 C138 -3.3(16)
C125 C134 C139 C138 174.1(14)
C137 C138 C139 C134 1.5(19)
C145 C140 C141 C142 0.6(12)
RU2 C140 C141 C142 92.7(8)
C145 C140 C141 RU2 -92.1(8)
C140 C141 C142 C143 -69.3(12)
RU2 C141 C142 C143 3.5(10)
C140 C141 C142 C146 32.4(12)
RU2 C141 C142 C146 105.2(9)
C141 C142 C143 C144 70.0(13)
C146 C142 C143 C144 -32.7(13)
C141 C142 C143 RU2 -3.6(10)
C146 C142 C143 RU2 -106.3(9)
C142 C143 C144 C145 -1.4(14)
RU2 C143 C144 C145 92.1(8)
C142 C143 C144 RU2 -93.6(10)
C141 C140 C145 C146 -33.7(12)
RU2 C140 C145 C146 -106.9(8)
C141 C140 C145 C144 68.8(11)
RU2 C140 C145 C144 -4.5(9)
C143 C144 C145 C140 -68.2(11)
RU2 C144 C145 C140 4.5(9)
C143 C144 C145 C146 35.3(12)
RU2 C144 C145 C146 108.1(8)
C140 C145 C146 C142 50.6(11)
C144 C145 C146 C142 -52.7(11)
C141 C142 C146 C145 -49.9(11)
C143 C142 C146 C145 51.6(12)
C50A O1A C47A C48A -20(6)
O1A C47A C48A C49A 36(5)
C47A C48A C49A C50A -37(5)
C47A O1A C50A C49A -6(6)
C48A C49A C50A O1A 29(6)
C50B O1B C47B C48B 54(6)
O1B C47B C48B C49B -45(7)
C47B C48B C49B C50B 22(8)
C47B O1B C50B C49B -42(6)
C48B C49B C50B O1B 10(8)
C54 O2 C51 C52 -32.1(18)
O2 C51 C52 C53 17.4(17)
C51 C52 C53 C54 3(2)
C51 O2 C54 C53 35(2)
C52 C53 C54 O2 -23(2)
C58A O3A C55A C56A -26(10)
O3A C55A C56A C57A 3(9)
C55A C56A C57A C58A 19(8)
C55A O3A C58A C57A 38(9)
C56A C57A C58A O3A -34(8)
C58B O3B C55B C56B 18(4)
O3B C55B C56B C57B -34(3)
C55B C56B C57B C58B 36(3)
C55B O3B C58B C57B 5(4)
C56B C57B C58B O3B -27(3)
C62A O4A C59A C60A -37(5)
O4A C59A C60A C61A 11(6)
C59A C60A C61A C62A 17(7)
C59A O4A C62A C61A 50(6)
C60A C61A C62A O4A -38(7)
C62B O4B C59B C60B -36(5)
O4B C59B C60B C61B 31(5)
C59B C60B C61B C62B -16(7)
C59B O4B C62B C61B 24(6)
C60B C61B C62B O4B -4(7)
